data_1530584
loop_
_publ_author_name
'Piffard, Y.'
'Oyetola, S.'
'Verbaere, A.'
'Tournoux, M.'

_publ_section_title
;
 Synthesis, thermal stability, and crystal structure of Antimony(V)
 phosphate Sb O P O4
;
_journal_name_full 'Journal of Solid State Chemistry'
_journal_page_first 81
_journal_page_last 85
_journal_volume 63
_journal_year 1986
_chemical_formula_sum 'O5 P Sb'
_chemical_name_systematic 'Sb O (P O4)'
_space_group_IT_number 15
_symmetry_space_group_name_Hall '-C 2yc'
_symmetry_space_group_name_H-M 'C 1 2/c 1'
_cell_angle_alpha 90
_cell_angle_beta 115.9
_cell_angle_gamma 90
_cell_formula_units_Z 4
_cell_length_a 6.791
_cell_length_b 8.033
_cell_length_c 7.046
_cell_volume 345.767
_citation_journal_id_ASTM JSSCBI
_cod_data_source_file Piffard_JSSCBI_1986_1129.cif
_cod_data_source_block O5P1Sb1
_cod_original_cell_volume 345.7667
_cod_original_formula_sum 'O5 P1 Sb1'
_cod_database_code 1530584

loop_
_symmetry_equiv_pos_as_xyz
x,y,z
-x,y,-z+1/2
-x,-y,-z
x,-y,z-1/2
x+1/2,y+1/2,z
-x+1/2,y+1/2,-z+1/2
-x+1/2,-y+1/2,-z
x+1/2,-y+1/2,z-1/2

loop_
_atom_site_label
_atom_site_type_symbol
_atom_site_fract_x
_atom_site_fract_y
_atom_site_fract_z
_atom_site_occupancy
_atom_site_U_iso_or_equiv
Sb1 Sb+5 0 0 0 1 0.0
P1 P+5 0 0.3348 0.25 1 0.0
O2 O-2 0.5884 0.2751 0.6254 1 0.0
O3 O-2 0.1848 0.444 0.4012 1 0.0
O1 O-2 0 0.9105 0.25 1 0.0
